data_7043642
loop_
_publ_author_name
'Biswas, Nirmalendu'
'Patra, Debashis'
'Mondal, Bipul'
'Bera, Sachinath'
'Acharyya, Swarnali'
'Biswas, Anup Kumar'
'Mukhopadhyay, Titas Kumar'
'Pal, Amrita'
'Drew, Michael G. B.'
'Ghosh, Tapas'

_publ_section_title
;
 Exploring the effect of hydroxylic and non-hydroxylic solvents on the
 reaction of [VIVO(\b-diketonate)2] with 2-Aminobenzoylhydrazide in
 aerobic and anaerobic conditions. Valence delocalisation in mixed-valence
 VIV-O-VV species
;
_journal_name_full 'Dalton Trans.'
_journal_paper_doi 10.1039/C7DT01776F
_journal_year 2017
_chemical_formula_sum 'C26 H32 N6 O8 V2'
_chemical_formula_weight 658.46
_chemical_name_systematic
; 
 ? 
;
_space_group_IT_number 61
_symmetry_cell_setting orthorhombic
_symmetry_space_group_name_Hall '-P 2ac 2ab'
_symmetry_space_group_name_H-M 'P b c a'
_atom_sites_solution_hydrogens geom
_atom_sites_solution_primary direct
_atom_sites_solution_secondary difmap
_audit_creation_method SHELXL-97
_audit_update_record
;
2017-01-25 deposited with the CCDC.
2017-07-14 downloaded from the CCDC.
;
_cell_angle_alpha 90.00
_cell_angle_beta 90.00
_cell_angle_gamma 90.00
_cell_formula_units_Z 4
_cell_length_a 10.969(3)
_cell_length_b 12.522(3)
_cell_length_c 20.839(6)
_cell_measurement_reflns_used 9859
_cell_measurement_temperature 293(2)
_cell_measurement_theta_max 27.50
_cell_measurement_theta_min 2.65
_cell_volume 2862.3(13)
_computing_cell_refinement 'Bruker SAINT'
_computing_data_collection 'Bruker APEX2'
_computing_data_reduction 'Bruker SAINT'
_computing_molecular_graphics 'Bruker SHELXTL'
_computing_publication_material 'Bruker SHELXTL'
_computing_structure_refinement 'SHELXL-97 (Sheldrick, 2008)'
_computing_structure_solution 'SHELXS-97 (Sheldrick, 2008)'
_diffrn_ambient_temperature 293(2)
_diffrn_measured_fraction_theta_full 0.968
_diffrn_measured_fraction_theta_max 0.968
_diffrn_measurement_device_type 'Bruker APEX-II CCD'
_diffrn_measurement_method '\f and \w scans'
_diffrn_radiation_monochromator graphite
_diffrn_radiation_source 'fine-focus sealed tube'
_diffrn_radiation_type MoK\a
_diffrn_radiation_wavelength 0.71073
_diffrn_reflns_av_R_equivalents 0.0290
_diffrn_reflns_av_sigmaI/netI 0.0145
_diffrn_reflns_limit_h_max 14
_diffrn_reflns_limit_h_min -14
_diffrn_reflns_limit_k_max 12
_diffrn_reflns_limit_k_min -16
_diffrn_reflns_limit_l_max 23
_diffrn_reflns_limit_l_min -23
_diffrn_reflns_number 37245
_diffrn_reflns_theta_full 27.50
_diffrn_reflns_theta_max 27.50
_diffrn_reflns_theta_min 1.95
_exptl_absorpt_coefficient_mu 0.712
_exptl_absorpt_correction_T_max 0.880
_exptl_absorpt_correction_T_min 0.855
_exptl_absorpt_correction_type multi-scan
_exptl_absorpt_process_details SADABS
_exptl_crystal_colour black
_exptl_crystal_density_diffrn 1.528
_exptl_crystal_density_method 'not measured'
_exptl_crystal_description block
_exptl_crystal_F_000 1360
_exptl_crystal_size_max 0.22
_exptl_crystal_size_mid 0.20
_exptl_crystal_size_min 0.18
_refine_diff_density_max 0.285
_refine_diff_density_min -0.501
_refine_diff_density_rms 0.072
_refine_ls_extinction_method none
_refine_ls_goodness_of_fit_ref 1.066
_refine_ls_hydrogen_treatment mixed
_refine_ls_matrix_type full
_refine_ls_number_parameters 199
_refine_ls_number_reflns 3188
_refine_ls_number_restraints 2
_refine_ls_restrained_S_all 1.067
_refine_ls_R_factor_all 0.0372
_refine_ls_R_factor_gt 0.0319
_refine_ls_shift/su_max 0.003
_refine_ls_shift/su_mean 0.000
_refine_ls_structure_factor_coef Fsqd
_refine_ls_weighting_details 'calc w=1/[\s^2^(Fo^2^)+(0.0469P)^2^+1.4149P] where P=(Fo^2^+2Fc^2^)/3'
_refine_ls_weighting_scheme calc
_refine_ls_wR_factor_gt 0.0906
_refine_ls_wR_factor_ref 0.0938
_reflns_number_gt 2816
_reflns_number_total 3188
_reflns_threshold_expression >2sigma(I)
_cod_data_source_file c7dt01776f2.cif
_cod_data_source_block 3
_cod_depositor_comments
;
The following automatic conversions were performed:

'_symmetry_cell_setting' value 'Orthorhombic' changed to
'orthorhombic' according to
/home/data/users/saulius/crontab/automatic-downloads/rss-feeds/RSC/lib/dictionaries/cif_core.dic
dictionary named 'cif_core.dic' version 2.4.2 from 2011-04-26.

Automatic conversion script
Id: cif_fix_values 4973 2017-02-22 13:04:09Z antanas 
;
_cod_original_sg_symbol_H-M 'Pbca '
_cod_database_code 7043642

loop_
_symmetry_equiv_pos_as_xyz
'x, y, z'
'-x+1/2, -y, z+1/2'
'-x, y+1/2, -z+1/2'
'x+1/2, -y+1/2, -z'
'-x, -y, -z'
'x-1/2, y, -z-1/2'
'x, -y-1/2, z-1/2'
'-x-1/2, y-1/2, z'

loop_
_atom_site_label
_atom_site_type_symbol
_atom_site_fract_x
_atom_site_fract_y
_atom_site_fract_z
_atom_site_U_iso_or_equiv
_atom_site_adp_type
_atom_site_occupancy
_atom_site_symmetry_multiplicity
_atom_site_calc_flag
_atom_site_refinement_flags
V V -0.06047(2) 0.10525(2) 0.540188(13) 0.03160(11) Uani 1 1 d .
O1 O -0.18113(12) 0.15941(10) 0.56653(7) 0.0497(3) Uani 1 1 d .
O2 O -0.02738(13) 0.19476(9) 0.47133(6) 0.0425(3) Uani 1 1 d .
O3 O -0.01571(11) 0.02474(9) 0.61404(5) 0.0363(3) Uani 1 1 d .
O4 O -0.11493(10) -0.01742(8) 0.50228(5) 0.0318(2) Uani 1 1 d .
N1 N 0.06598(12) 0.19966(10) 0.58833(7) 0.0322(3) Uani 1 1 d .
N2 N 0.11816(13) 0.15471(11) 0.64296(7) 0.0365(3) Uani 1 1 d .
N3 N 0.2422(3) 0.12163(19) 0.75439(12) 0.0870(8) Uani 1 1 d D
H3A H 0.295(2) 0.134(3) 0.7813(13) 0.104 Uiso 1 1 d D
H3B H 0.232(3) 0.168(2) 0.7250(12) 0.104 Uiso 1 1 d D
C1 C 0.00351(15) 0.29618(13) 0.46763(8) 0.0383(4) Uani 1 1 d .
C2 C 0.05663(15) 0.34771(13) 0.51721(10) 0.0408(4) Uani 1 1 d .
H2 H 0.0669 0.4212 0.5135 0.049 Uiso 1 1 calc R
C3 C 0.09801(15) 0.29832(12) 0.57456(8) 0.0357(3) Uani 1 1 d .
C4 C 0.06702(13) 0.06207(13) 0.65348(8) 0.0314(3) Uani 1 1 d .
C5 C 0.09714(14) -0.00344(13) 0.70934(8) 0.0339(3) Uani 1 1 d .
C6 C 0.18174(17) 0.02746(16) 0.75647(9) 0.0470(4) Uani 1 1 d .
C7 C 0.2033(2) -0.04293(18) 0.80776(9) 0.0563(5) Uani 1 1 d .
H7 H 0.2593 -0.0239 0.8393 0.068 Uiso 1 1 calc R
C8 C 0.1443(2) -0.13818(18) 0.81246(10) 0.0558(5) Uani 1 1 d .
H8 H 0.1599 -0.1828 0.8472 0.067 Uiso 1 1 calc R
C9 C 0.06151(18) -0.16934(17) 0.76618(10) 0.0523(5) Uani 1 1 d .
H9 H 0.0216 -0.2347 0.7693 0.063 Uiso 1 1 calc R
C10 C 0.03919(17) -0.10212(14) 0.71562(9) 0.0414(4) Uani 1 1 d .
H10 H -0.0165 -0.1230 0.6844 0.050 Uiso 1 1 calc R
C11 C 0.18385(18) 0.35952(15) 0.61700(10) 0.0489(4) Uani 1 1 d .
H11A H 0.1580 0.3532 0.6609 0.073 Uiso 1 1 calc R
H11B H 0.1837 0.4334 0.6047 0.073 Uiso 1 1 calc R
H11C H 0.2647 0.3311 0.6126 0.073 Uiso 1 1 calc R
C12 C -0.0166(2) 0.34557(16) 0.40320(10) 0.0553(5) Uani 1 1 d .
H12A H 0.0302 0.3078 0.3716 0.083 Uiso 1 1 calc R
H12B H 0.0086 0.4190 0.4042 0.083 Uiso 1 1 calc R
H12C H -0.1016 0.3417 0.3924 0.083 Uiso 1 1 calc R
C13 C -0.21885(16) -0.07717(15) 0.52040(10) 0.0462(4) Uani 1 1 d .
H13A H -0.1965 -0.1282 0.5527 0.069 Uiso 1 1 calc R
H13B H -0.2507 -0.1139 0.4836 0.069 Uiso 1 1 calc R
H13C H -0.2799 -0.0299 0.5372 0.069 Uiso 1 1 calc R

loop_
_atom_site_aniso_label
_atom_site_aniso_U_11
_atom_site_aniso_U_22
_atom_site_aniso_U_33
_atom_site_aniso_U_23
_atom_site_aniso_U_13
_atom_site_aniso_U_12
V 0.03620(17) 0.02514(16) 0.03346(18) -0.00143(10) -0.00448(10) -0.00160(10)
O1 0.0423(7) 0.0452(7) 0.0616(8) -0.0125(6) -0.0049(6) 0.0057(6)
O2 0.0586(7) 0.0283(6) 0.0406(7) 0.0046(5) -0.0101(6) -0.0022(5)
O3 0.0453(6) 0.0328(6) 0.0307(6) 0.0027(4) -0.0045(5) -0.0089(5)
O4 0.0338(5) 0.0293(5) 0.0324(6) -0.0002(4) -0.0024(4) -0.0059(4)
N1 0.0361(7) 0.0269(6) 0.0338(7) -0.0017(5) -0.0016(5) -0.0007(5)
N2 0.0418(7) 0.0317(7) 0.0361(7) 0.0001(5) -0.0056(6) -0.0023(6)
N3 0.1114(19) 0.0727(13) 0.0769(16) 0.0208(11) -0.0545(14) -0.0441(13)
C1 0.0408(9) 0.0292(8) 0.0448(10) 0.0064(7) 0.0017(7) 0.0033(6)
C2 0.0458(9) 0.0253(8) 0.0512(10) 0.0049(7) 0.0000(7) -0.0034(6)
C3 0.0370(8) 0.0271(7) 0.0430(9) -0.0027(6) 0.0019(7) -0.0023(6)
C4 0.0332(7) 0.0309(8) 0.0301(8) -0.0033(6) 0.0020(6) 0.0003(6)
C5 0.0364(7) 0.0351(8) 0.0304(8) -0.0004(6) 0.0017(6) 0.0029(6)
C6 0.0513(10) 0.0489(10) 0.0409(10) 0.0010(8) -0.0086(8) -0.0044(8)
C7 0.0611(11) 0.0673(13) 0.0405(11) 0.0070(9) -0.0136(9) 0.0003(10)
C8 0.0638(12) 0.0600(12) 0.0436(11) 0.0171(9) -0.0013(9) 0.0088(10)
C9 0.0584(12) 0.0451(10) 0.0533(12) 0.0142(9) 0.0014(9) -0.0016(8)
C10 0.0445(9) 0.0388(9) 0.0409(10) 0.0040(7) -0.0012(7) -0.0013(7)
C11 0.0532(11) 0.0354(9) 0.0580(12) -0.0004(8) -0.0083(9) -0.0130(8)
C12 0.0752(14) 0.0417(10) 0.0491(12) 0.0126(9) -0.0047(10) -0.0018(10)
C13 0.0393(9) 0.0405(9) 0.0587(11) -0.0070(8) 0.0099(8) -0.0104(7)

loop_
_atom_type_symbol
_atom_type_description
_atom_type_scat_dispersion_real
_atom_type_scat_dispersion_imag
_atom_type_scat_source
C C 0.0033 0.0016 'International Tables Vol C Tables 4.2.6.8 and 6.1.1.4'
H H 0.0000 0.0000 'International Tables Vol C Tables 4.2.6.8 and 6.1.1.4'
N N 0.0061 0.0033 'International Tables Vol C Tables 4.2.6.8 and 6.1.1.4'
O O 0.0106 0.0060 'International Tables Vol C Tables 4.2.6.8 and 6.1.1.4'
V V 0.3005 0.5294 'International Tables Vol C Tables 4.2.6.8 and 6.1.1.4'

loop_
_geom_angle_atom_site_label_1
_geom_angle_atom_site_label_2
_geom_angle_atom_site_label_3
_geom_angle
_geom_angle_site_symmetry_3
O1 V O4 103.67(6) .
O1 V O2 99.94(7) .
O4 V O2 103.72(5) .
O1 V O3 99.32(7) .
O4 V O3 89.35(5) .
O2 V O3 153.36(6) .
O1 V N1 98.43(6) .
O4 V N1 154.68(5) .
O2 V N1 84.22(6) .
O3 V N1 74.89(5) .
O1 V O4 177.12(5) 5_556
O4 V O4 73.49(5) 5_556
O2 V O4 80.44(5) 5_556
O3 V O4 81.25(5) 5_556
N1 V O4 84.44(5) 5_556
C1 O2 V 132.68(12) .
C4 O3 V 119.77(10) .
C13 O4 V 126.33(10) .
C13 O4 V 120.32(10) 5_556
V O4 V 106.51(5) 5_556
C3 N1 N2 116.60(13) .
C3 N1 V 127.32(12) .
N2 N1 V 116.01(10) .
C4 N2 N1 108.62(13) .
C6 N3 H3A 119(2) .
C6 N3 H3B 123(2) .
H3A N3 H3B 117(3) .
O2 C1 C2 121.81(16) .
O2 C1 C12 114.44(16) .
C2 C1 C12 123.60(16) .
C1 C2 C3 125.01(15) .
C1 C2 H2 117.5 .
C3 C2 H2 117.5 .
N1 C3 C2 120.46(15) .
N1 C3 C11 121.19(16) .
C2 C3 C11 118.27(15) .
N2 C4 O3 120.56(14) .
N2 C4 C5 122.32(14) .
O3 C4 C5 117.11(14) .
C10 C5 C6 118.62(16) .
C10 C5 C4 117.94(15) .
C6 C5 C4 123.44(15) .
N3 C6 C5 122.75(17) .
N3 C6 C7 119.21(18) .
C5 C6 C7 118.03(17) .
C8 C7 C6 121.62(18) .
C8 C7 H7 119.2 .
C6 C7 H7 119.2 .
C7 C8 C9 120.69(18) .
C7 C8 H8 119.7 .
C9 C8 H8 119.7 .
C10 C9 C8 118.74(19) .
C10 C9 H9 120.6 .
C8 C9 H9 120.6 .
C9 C10 C5 122.30(18) .
C9 C10 H10 118.8 .
C5 C10 H10 118.8 .
C3 C11 H11A 109.5 .
C3 C11 H11B 109.5 .
H11A C11 H11B 109.5 .
C3 C11 H11C 109.5 .
H11A C11 H11C 109.5 .
H11B C11 H11C 109.5 .
C1 C12 H12A 109.5 .
C1 C12 H12B 109.5 .
H12A C12 H12B 109.5 .
C1 C12 H12C 109.5 .
H12A C12 H12C 109.5 .
H12B C12 H12C 109.5 .
O4 C13 H13A 109.5 .
O4 C13 H13B 109.5 .
H13A C13 H13B 109.5 .
O4 C13 H13C 109.5 .
H13A C13 H13C 109.5 .
H13B C13 H13C 109.5 .

loop_
_geom_bond_atom_site_label_1
_geom_bond_atom_site_label_2
_geom_bond_distance
_geom_bond_site_symmetry_2
V O1 1.5853(13) .
V O4 1.8276(11) .
V O2 1.8567(13) .
V O3 1.9041(12) .
V N1 2.0803(14) .
V O4 2.3862(12) 5_556
O2 C1 1.317(2) .
O3 C4 1.3106(19) .
O4 C13 1.415(2) .
O4 V 2.3862(12) 5_556
N1 C3 1.316(2) .
N1 N2 1.3929(19) .
N2 C4 1.307(2) .
N3 C6 1.354(3) .
N3 H3A 0.822(18) .
N3 H3B 0.848(17) .
C1 C2 1.350(3) .
C1 C12 1.495(3) .
C2 C3 1.420(3) .
C2 H2 0.9300 .
C3 C11 1.502(2) .
C4 C5 1.462(2) .
C5 C10 1.396(2) .
C5 C6 1.405(2) .
C6 C7 1.406(3) .
C7 C8 1.361(3) .
C7 H7 0.9300 .
C8 C9 1.381(3) .
C8 H8 0.9300 .
C9 C10 1.371(3) .
C9 H9 0.9300 .
C10 H10 0.9300 .
C11 H11A 0.9600 .
C11 H11B 0.9600 .
C11 H11C 0.9600 .
C12 H12A 0.9600 .
C12 H12B 0.9600 .
C12 H12C 0.9600 .
C13 H13A 0.9600 .
C13 H13B 0.9600 .
C13 H13C 0.9600 .

loop_
_geom_hbond_atom_site_label_D
_geom_hbond_atom_site_label_H
_geom_hbond_atom_site_label_A
_geom_hbond_distance_DH
_geom_hbond_distance_HA
_geom_hbond_distance_DA
_geom_hbond_angle_DHA
N3 H3B N2 0.848(17) 2.12(3) 2.723(3) 128(3)
